data_1567116
loop_
_publ_author_name
'Jir\'at, Jan'
'Babor, Martin'
'Ridvan, Lud\<ek'
'Sko\<repov\'a, Eli\<ska'
'Du\<sek, Michal'
'\<So\'o\<s, Miroslav'

_publ_section_title
;
 Structure--property relations of a unique and systematic dataset of 19
 isostructural multicomponent apremilast forms
;
_journal_coeditor_code ED5027
_journal_issue 4
_journal_name_full IUCrJ
_journal_page_first
;
;
_journal_paper_doi 10.1107/S2052252522005577
_journal_volume 9
_journal_year 2022
_chemical_absolute_configuration ad
_chemical_formula_moiety 'C25.50 H26 N2 O9 S1'
_chemical_formula_sum 'C25.5 H26 N2 O9 S'
_chemical_formula_weight 536.56
_space_group_IT_number 92
_space_group_name_Hall 'P 4abw 2nw'
_space_group_name_H-M_alt 'P 41 21 2'
_symmetry_cell_setting tetragonal
_symmetry_space_group_name_H-M 'P 41 21 2'
_atom_sites_solution_hydrogens difmap
_atom_sites_solution_primary other
_cell_angle_alpha 90
_cell_angle_beta 90
_cell_angle_gamma 90
_cell_formula_units_Z 8
_cell_length_a 12.91890(10)
_cell_length_b 12.91890(10)
_cell_length_c 29.40560(10)
_cell_measurement_reflns_used 56131
_cell_measurement_temperature 120
_cell_measurement_theta_max 68
_cell_measurement_theta_min 4
_cell_volume 4907.74(6)
_computing_cell_refinement
; 
 CrysAlisPro (Rigaku Oxford Diffraction, 2017) 
;
_computing_data_collection 'SuperNova, (Oxford Diffraction, 2010)'
_computing_data_reduction
; 
 CrysAlisPro (Rigaku Oxford Diffraction, 2017) 
;
_computing_molecular_graphics 'CAMERON (Watkin et al., 1996)'
_computing_publication_material 'CRYSTALS (Betteridge et al., 2003)'
_computing_structure_refinement 'CRYSTALS (Betteridge et al., 2003)'
_computing_structure_solution 'Superflip (Palatinus & Chapuis, 2007)'
_diffrn_ambient_temperature 120
_diffrn_measured_fraction_theta_full 0.999
_diffrn_measured_fraction_theta_max 0.999
_diffrn_measurement_device Area
_diffrn_measurement_device_type 'Oxford Diffraction SuperNova'
_diffrn_measurement_method \w
_diffrn_radiation_monochromator 'focussing mirrors'
_diffrn_radiation_type 'Cu K\a'
_diffrn_radiation_wavelength 1.54180
_diffrn_reflns_av_R_equivalents 0.033
_diffrn_reflns_limit_h_max 15
_diffrn_reflns_limit_h_min -15
_diffrn_reflns_limit_k_max 15
_diffrn_reflns_limit_k_min -15
_diffrn_reflns_limit_l_max 35
_diffrn_reflns_limit_l_min -35
_diffrn_reflns_number 94480
_diffrn_reflns_theta_full 67.935
_diffrn_reflns_theta_max 67.935
_diffrn_reflns_theta_min 3.737
_diffrn_standards_number 0
_exptl_absorpt_coefficient_mu 1.689
_exptl_absorpt_correction_T_max 0.77
_exptl_absorpt_correction_T_min 0.66
_exptl_absorpt_correction_type multi-scan
_exptl_absorpt_process_details
; 
 CrysAlisPro (Rigaku Oxford Diffraction, 2017) 
;
_exptl_crystal_colour colorles
_exptl_crystal_density_diffrn 1.452
_exptl_crystal_density_meas ?
_exptl_crystal_density_method 'not measured'
_exptl_crystal_description prism
_exptl_crystal_F_000 2248
_exptl_crystal_size_max 0.366
_exptl_crystal_size_mid 0.173
_exptl_crystal_size_min 0.152
_refine_diff_density_max 0.64
_refine_diff_density_min -0.61
_refine_ls_abs_structure_details
; 
 Parsons, Flack & Wagner (2013), 
 1809 Friedel Pairs 
;
_refine_ls_abs_structure_Flack 0.013(3)
_refine_ls_extinction_coef 107(19)
_refine_ls_extinction_method 'Larson (1970), Equation 22'
_refine_ls_goodness_of_fit_ref 0.9986
_refine_ls_hydrogen_treatment constr
_refine_ls_matrix_type full
_refine_ls_number_parameters 363
_refine_ls_number_reflns 4462
_refine_ls_number_restraints 62
_refine_ls_R_factor_all 0.0482
_refine_ls_R_factor_gt 0.0479
_refine_ls_shift/su_max 0.0058427
_refine_ls_shift/su_mean 0.0004653
_refine_ls_structure_factor_coef Fsqd
_refine_ls_weighting_details
;
 Method= Modified Sheldrick 
 w=1/[\s^2^(F^2^) + ( 0.07P)^2^ + 5.73P] 
 ,where P=(max(Fo^2^,0) + 2Fc^2^)/3 
;
_refine_ls_weighting_scheme calc
_refine_ls_wR_factor_all 0.1358
_refine_ls_wR_factor_gt 0.1354
_refine_ls_wR_factor_ref 0.1298
_reflns_limit_h_max 10
_reflns_limit_h_min -10
_reflns_limit_k_max 15
_reflns_limit_k_min 0
_reflns_limit_l_max 35
_reflns_limit_l_min 0
_reflns_number_gt 4409
_reflns_number_total 4464
_reflns_threshold_expression I>2.0\s(I)
_oxford_diffrn_Wilson_B_factor 2.36
_oxford_diffrn_Wilson_scale 0.11
_oxford_refine_ls_r_factor_ref 0.0479
_oxford_refine_ls_scale 3.26(6)
_oxford_reflns_number_all 4464
_cod_data_source_file ed5027.cif
_cod_data_source_block Apremilast24dihydroxybenzoicacid
_cod_depositor_comments
;
The following automatic conversions were performed:

data item '_exptl_crystal_density_meas' value 'not measured' was
changed to '?' -- the value is perceived as not measured.

Automatic conversion script
Id: cif_fix_values 7556 2019-12-06 15:28:31Z antanas 
;
_cod_original_cell_volume 4907.74(8)
_cod_original_sg_symbol_H-M 'P 41 21 2 '
_cod_original_formula_sum 'C25.50 H26 N2 O9 S1'
_cod_database_code 1567116
_oxford_refine_reflns_threshold_expression_ref I>-3.0\s(I)
_oxford_hooft_y 0.0123(14)
_oxford_bijvoet_difference 0.013(3)
_oxford_refined_flack_x 0.02(3)

loop_
_symmetry_equiv_pos_as_xyz
x,y,z
-y+1/2,x+1/2,z+1/4
-x,-y,z+1/2
x+1/2,-y+1/2,-z+3/4
-y,-x,-z+1/2
y+1/2,-x+1/2,z+3/4
y,x,-z
-x+1/2,y+1/2,-z+1/4

loop_
_atom_site_label
_atom_site_type_symbol
_atom_site_fract_x
_atom_site_fract_y
_atom_site_fract_z
_atom_site_U_iso_or_equiv
_atom_site_occupancy
_atom_site_adp_type
_atom_site_refinement_flags_posn
_atom_site_refinement_flags_adp
_atom_site_refinement_flags_occupancy
_atom_site_disorder_assembly
_atom_site_disorder_group
_atom_site_attached_hydrogens
S1 S 0.40546(6) 0.16440(6) 0.46468(3) 0.0289 1.0000 Uani . . . . . .
O2 O 0.31274(19) 0.21203(19) 0.44718(8) 0.0370 1.0000 Uani . . . . . .
O3 O 0.4471(2) 0.07730(18) 0.44010(8) 0.0386 1.0000 Uani . . . . . .
C4 C 0.3821(3) 0.1275(3) 0.52101(13) 0.0441 1.0000 Uani . . . . . .
C5 C 0.5021(2) 0.2600(2) 0.47030(10) 0.0269 1.0000 Uani . . . . . .
C6 C 0.5468(2) 0.2970(2) 0.42509(9) 0.0251 1.0000 Uani . . . . . .
N7 N 0.4660(2) 0.34496(19) 0.39634(8) 0.0250 1.0000 Uani . . . . . .
C8 C 0.4006(3) 0.4253(2) 0.40933(10) 0.0274 1.0000 Uani . . . . . .
C9 C 0.3257(3) 0.4402(2) 0.37216(10) 0.0274 1.0000 Uani . . . . . .
C10 C 0.3478(2) 0.3684(2) 0.33859(10) 0.0256 1.0000 Uani . . . . . .
C11 C 0.4382(2) 0.3066(2) 0.35353(10) 0.0247 1.0000 Uani . . . . . .
O12 O 0.40790(19) 0.47246(17) 0.44530(7) 0.0318 1.0000 Uani . . . . . .
O13 O 0.48132(18) 0.23543(17) 0.33397(7) 0.0294 1.0000 Uani . . . . . .
C14 C 0.2444(3) 0.5096(3) 0.36805(12) 0.0338 1.0000 Uani . . . . . .
C15 C 0.1879(3) 0.5043(3) 0.32802(13) 0.0369 1.0000 Uani . . . . . .
C16 C 0.2100(3) 0.4341(3) 0.29397(12) 0.0322 1.0000 Uani . . . . . .
C17 C 0.2922(2) 0.3638(2) 0.29797(10) 0.0263 1.0000 Uani . . . . . .
N18 N 0.3217(2) 0.2917(2) 0.26546(9) 0.0285 1.0000 Uani . . . . . .
C19 C 0.2803(3) 0.2741(2) 0.22319(10) 0.0293 1.0000 Uani . . . . . .
C20 C 0.3406(3) 0.2003(3) 0.19450(11) 0.0368 1.0000 Uani . . . . . .
O21 O 0.20114(18) 0.31641(19) 0.20976(8) 0.0362 1.0000 Uani . . . . . .
C22 C 0.6391(2) 0.3685(2) 0.43213(11) 0.0280 1.0000 Uani . . . . . .
C23 C 0.6540(3) 0.4246(2) 0.47225(11) 0.0289 1.0000 Uani . . . . . .
C24 C 0.7397(3) 0.4877(3) 0.47793(11) 0.0317 1.0000 Uani . . . . . .
C25 C 0.8129(3) 0.4958(3) 0.44257(13) 0.0344 1.0000 Uani . . . . . .
C26 C 0.7984(3) 0.4404(3) 0.40301(12) 0.0356 1.0000 Uani . . . . . .
C27 C 0.7112(3) 0.3767(3) 0.39780(11) 0.0333 1.0000 Uani . . . . . .
O28 O 0.75982(18) 0.5458(2) 0.51598(9) 0.0403 1.0000 Uani . . . . . .
C29 C 0.6819(3) 0.5451(3) 0.55083(13) 0.0422 1.0000 Uani . . . . . .
C30 C 0.7110(3) 0.6244(4) 0.58608(18) 0.0690 1.0000 Uani . . . . . .
O31 O 0.89655(19) 0.5588(2) 0.45102(10) 0.0448 1.0000 Uani . . . . . .
C32 C 0.9668(3) 0.5729(4) 0.41403(15) 0.0639 1.0000 Uani . . . . . .
O33 O 0.4478(12) 0.7014(12) 0.3284(6) 0.1736 0.5000 Uani D U . 1 1 .
O34 O 0.3565(11) 0.7443(11) 0.2666(5) 0.1721 0.5000 Uani D U . 1 1 .
C35 C 0.3952(11) 0.6748(7) 0.2952(6) 0.1556 0.5000 Uani D U . 1 1 .
C36 C 0.4462(5) 0.5840(5) 0.27224(7) 0.1166 1.0000 Uani D U . . . .
C37 C 0.5276(5) 0.5306(6) 0.2923(3) 0.1334 1.0000 Uani D U . . . .
C38 C 0.5796(5) 0.4505(6) 0.2708(2) 0.1165 1.0000 Uani D U . . . .
O39 O 0.6562(9) 0.4193(10) 0.2966(5) 0.1718 0.5000 Uani D U . 1 1 .
O40 O 0.5628(9) 0.5519(10) 0.3320(4) 0.1698 0.5000 Uani D U . 1 2 .
H52 H 0.5574 0.2291 0.4883 0.0328 1.0000 Uiso R . . . . .
H51 H 0.4720 0.3194 0.4860 0.0326 1.0000 Uiso R . . . . .
H61 H 0.5706 0.2358 0.4090 0.0292 1.0000 Uiso R . . . . .
H202 H 0.2993 0.1775 0.1687 0.0549 1.0000 Uiso R . . . . .
H201 H 0.4036 0.2305 0.1830 0.0559 1.0000 Uiso R . . . . .
H203 H 0.3600 0.1389 0.2113 0.0555 1.0000 Uiso R . . . . .
H161 H 0.1683 0.4338 0.2674 0.0380 1.0000 Uiso R . . . . .
H151 H 0.1297 0.5504 0.3246 0.0448 1.0000 Uiso R . . . . .
H141 H 0.2304 0.5575 0.3916 0.0402 1.0000 Uiso R . . . . .
H271 H 0.7020 0.3361 0.3702 0.0391 1.0000 Uiso R . . . . .
H261 H 0.8470 0.4419 0.3794 0.0407 1.0000 Uiso R . . . . .
H321 H 1.0215 0.6207 0.4233 0.0897 1.0000 Uiso R . . . . .
H323 H 0.9990 0.5066 0.4067 0.0905 1.0000 Uiso R . . . . .
H322 H 0.9309 0.5993 0.3879 0.0899 1.0000 Uiso R . . . . .
H231 H 0.6055 0.4191 0.4963 0.0321 1.0000 Uiso R . . . . .
H292 H 0.6789 0.4754 0.5644 0.0512 1.0000 Uiso R . . . . .
H291 H 0.6130 0.5604 0.5384 0.0513 1.0000 Uiso R . . . . .
H301 H 0.6549 0.6342 0.6074 0.0952 1.0000 Uiso R . . . . .
H303 H 0.7747 0.6040 0.6016 0.0946 1.0000 Uiso R . . . . .
H302 H 0.7216 0.6877 0.5695 0.0949 1.0000 Uiso R . . . . .
H41 H 0.4455 0.0971 0.5330 0.0648 1.0000 Uiso R . . . . .
H43 H 0.3627 0.1884 0.5389 0.0646 1.0000 Uiso R . . . . .
H42 H 0.3259 0.0781 0.5206 0.0651 1.0000 Uiso R . . . . .
H181 H 0.3724 0.2538 0.2731 0.0317 1.0000 Uiso R . . . . .
H371 H 0.5463 0.5524 0.3222 0.1504 0.5000 Uiso R . . 1 1 .
H381 H 0.6344 0.4159 0.2864 0.1383 0.5000 Uiso R . . 1 2 .
H361 H 0.4079 0.6356 0.2890 0.1400 1.0000 Uiso R . . 1 2 .

loop_
_atom_site_aniso_label
_atom_site_aniso_U_11
_atom_site_aniso_U_22
_atom_site_aniso_U_33
_atom_site_aniso_U_23
_atom_site_aniso_U_13
_atom_site_aniso_U_12
S1 0.0316(4) 0.0278(4) 0.0273(3) 0.0030(3) -0.0007(3) -0.0053(3)
O2 0.0323(12) 0.0407(13) 0.0381(12) -0.0004(11) -0.0072(10) -0.0017(10)
O3 0.0432(13) 0.0300(12) 0.0427(13) -0.0033(10) -0.0018(11) -0.0035(10)
C4 0.050(2) 0.044(2) 0.0381(18) 0.0155(16) 0.0045(16) -0.0080(17)
C5 0.0318(16) 0.0272(15) 0.0217(13) 0.0015(12) -0.0006(12) -0.0040(12)
C6 0.0280(15) 0.0254(14) 0.0220(13) -0.0015(11) 0.0016(12) 0.0006(12)
N7 0.0305(13) 0.0238(12) 0.0208(11) -0.0025(10) 0.0049(10) -0.0001(10)
C8 0.0321(16) 0.0227(15) 0.0275(15) -0.0008(12) 0.0077(13) 0.0006(13)
C9 0.0310(16) 0.0234(14) 0.0276(14) -0.0031(12) 0.0051(13) -0.0034(12)
C10 0.0277(15) 0.0219(14) 0.0272(14) 0.0012(11) 0.0065(12) -0.0033(12)
C11 0.0310(16) 0.0224(14) 0.0207(13) -0.0016(11) 0.0054(12) -0.0042(12)
O12 0.0421(13) 0.0281(11) 0.0252(10) -0.0063(9) 0.0043(10) 0.0002(10)
O13 0.0335(12) 0.0287(11) 0.0259(10) -0.0042(9) 0.0025(9) 0.0048(9)
C14 0.0365(17) 0.0279(16) 0.0369(17) -0.0078(14) 0.0045(14) 0.0025(14)
C15 0.0338(18) 0.0304(17) 0.0467(19) -0.0059(15) -0.0016(15) 0.0077(14)
C16 0.0292(16) 0.0295(16) 0.0379(18) -0.0042(13) -0.0004(14) 0.0009(13)
C17 0.0276(15) 0.0252(15) 0.0260(15) -0.0006(12) 0.0027(12) -0.0022(12)
N18 0.0261(13) 0.0298(14) 0.0294(13) -0.0043(11) -0.0008(11) 0.0044(11)
C19 0.0310(17) 0.0301(16) 0.0268(15) 0.0004(13) 0.0025(13) -0.0040(13)
C20 0.0393(18) 0.0420(19) 0.0289(16) -0.0069(14) -0.0021(14) 0.0009(16)
O21 0.0346(12) 0.0401(13) 0.0339(12) -0.0006(10) -0.0050(10) 0.0043(11)
C22 0.0298(16) 0.0244(15) 0.0298(15) 0.0012(12) 0.0035(12) 0.0013(13)
C23 0.0312(16) 0.0251(15) 0.0305(15) -0.0029(12) 0.0087(13) -0.0013(12)
C24 0.0271(16) 0.0278(16) 0.0401(17) -0.0030(13) 0.0029(13) 0.0007(12)
C25 0.0277(16) 0.0264(16) 0.0493(19) 0.0090(15) 0.0037(14) -0.0012(13)
C26 0.0338(17) 0.0355(18) 0.0376(17) 0.0105(14) 0.0107(15) 0.0038(14)
C27 0.0335(17) 0.0357(18) 0.0308(16) 0.0039(14) 0.0078(14) 0.0045(13)
O28 0.0306(12) 0.0377(13) 0.0525(14) -0.0154(11) 0.0049(11) -0.0045(10)
C29 0.0288(17) 0.051(2) 0.0470(19) -0.0220(18) 0.0022(15) 0.0015(15)
C30 0.038(2) 0.093(4) 0.075(3) -0.053(3) -0.000(2) -0.002(2)
O31 0.0297(12) 0.0453(14) 0.0596(16) 0.0110(13) 0.0061(12) -0.0089(11)
C32 0.032(2) 0.105(4) 0.054(2) 0.041(3) -0.0044(18) -0.024(2)
O33 0.145(9) 0.175(10) 0.201(11) 0.058(9) -0.007(9) 0.010(9)
O34 0.157(9) 0.179(10) 0.180(10) 0.056(8) 0.031(8) 0.062(8)
C35 0.137(8) 0.151(8) 0.179(9) 0.052(7) 0.008(7) 0.017(7)
C36 0.097(5) 0.111(5) 0.142(6) 0.043(4) 0.024(4) -0.042(4)
C37 0.108(5) 0.155(6) 0.137(6) 0.037(5) 0.015(4) -0.076(4)
C38 0.072(4) 0.140(6) 0.137(6) 0.050(5) 0.028(4) -0.024(4)
O39 0.106(7) 0.198(10) 0.212(10) 0.044(9) 0.016(8) 0.003(8)
O40 0.157(8) 0.187(9) 0.166(9) 0.032(9) 0.005(8) -0.079(8)

loop_
_atom_type_symbol
_atom_type_scat_dispersion_real
_atom_type_scat_dispersion_imag
_atom_type_scat_Cromer_Mann_a1
_atom_type_scat_Cromer_Mann_b1
_atom_type_scat_Cromer_Mann_a2
_atom_type_scat_Cromer_Mann_b2
_atom_type_scat_Cromer_Mann_a3
_atom_type_scat_Cromer_Mann_b3
_atom_type_scat_Cromer_Mann_a4
_atom_type_scat_Cromer_Mann_b4
_atom_type_scat_Cromer_Mann_c
_atom_type_scat_source
C 0.0181 0.0091 2.3100 20.8439 1.0200 10.2075 1.5886 0.5687 0.8650 51.6512 0.2156 'International Tables Vol C 4.2.6.8 and 6.1.1.4'
H 0.0000 0.0000 0.4930 10.5109 0.3229 26.1257 0.1402 3.1424 0.0408 57.7998 0.0030 'International Tables Vol C 4.2.6.8 and 6.1.1.4'
N 0.0311 0.0180 12.2126 0.0057 3.1322 9.8933 2.0125 28.9975 1.1663 0.5826 -11.5290 'International Tables Vol C 4.2.6.8 and 6.1.1.4'
O 0.0492 0.0322 3.0485 13.2771 2.2868 5.7011 1.5463 0.3239 0.8670 32.9089 0.2508 'International Tables Vol C 4.2.6.8 and 6.1.1.4'
S 0.3331 0.5567 6.9053 1.4679 5.2034 22.2151 1.4379 0.2536 1.5863 56.1720 0.8669 'International Tables Vol C 4.2.6.8 and 6.1.1.4'

loop_
_geom_angle_atom_site_label_1
_geom_angle_site_symmetry_1
_geom_angle_atom_site_label_2
_geom_angle_site_symmetry_2
_geom_angle_atom_site_label_3
_geom_angle_site_symmetry_3
_geom_angle
_geom_angle_publ_flag
O2 . S1 . O3 . 117.66(15) yes
O2 . S1 . C4 . 108.11(18) yes
O3 . S1 . C4 . 109.04(18) yes
O2 . S1 . C5 . 108.82(15) yes
O3 . S1 . C5 . 109.25(15) yes
C4 . S1 . C5 . 102.95(17) yes
S1 . C4 . H41 . 107.9 no
S1 . C4 . H43 . 109.5 no
H41 . C4 . H43 . 110.2 no
S1 . C4 . H42 . 107.2 no
H41 . C4 . H42 . 111.7 no
H43 . C4 . H42 . 110.2 no
S1 . C5 . C6 . 113.9(2) yes
S1 . C5 . H52 . 106.5 no
C6 . C5 . H52 . 108.9 no
S1 . C5 . H51 . 108.2 no
C6 . C5 . H51 . 108.5 no
H52 . C5 . H51 . 110.9 no
C5 . C6 . N7 . 111.2(2) yes
C5 . C6 . C22 . 111.6(2) yes
N7 . C6 . C22 . 112.1(2) yes
C5 . C6 . H61 . 106.8 no
N7 . C6 . H61 . 106.6 no
C22 . C6 . H61 . 108.2 no
C6 . N7 . C8 . 125.7(2) yes
C6 . N7 . C11 . 123.2(2) yes
C8 . N7 . C11 . 110.8(3) yes
N7 . C8 . C9 . 107.0(2) yes
N7 . C8 . O12 . 124.1(3) yes
C9 . C8 . O12 . 128.9(3) yes
C8 . C9 . C10 . 107.8(3) yes
C8 . C9 . C14 . 130.3(3) yes
C10 . C9 . C14 . 121.8(3) yes
C9 . C10 . C11 . 108.2(3) yes
C9 . C10 . C17 . 122.2(3) yes
C11 . C10 . C17 . 129.6(3) yes
C10 . C11 . N7 . 106.2(2) yes
C10 . C11 . O13 . 128.8(3) yes
N7 . C11 . O13 . 125.0(3) yes
C9 . C14 . C15 . 116.1(3) yes
C9 . C14 . H141 . 120.3 no
C15 . C14 . H141 . 123.6 no
C14 . C15 . C16 . 122.7(3) yes
C14 . C15 . H151 . 117.9 no
C16 . C15 . H151 . 119.4 no
C15 . C16 . C17 . 121.4(3) yes
C15 . C16 . H161 . 118.9 no
C17 . C16 . H161 . 119.7 no
C16 . C17 . C10 . 115.7(3) yes
C16 . C17 . N18 . 125.8(3) yes
C10 . C17 . N18 . 118.5(3) yes
C17 . N18 . C19 . 128.9(3) yes
C17 . N18 . H181 . 114.7 no
C19 . N18 . H181 . 116.5 no
N18 . C19 . C20 . 114.5(3) yes
N18 . C19 . O21 . 123.0(3) yes
C20 . C19 . O21 . 122.6(3) yes
C19 . C20 . H202 . 110.4 no
C19 . C20 . H201 . 112.3 no
H202 . C20 . H201 . 108.2 no
C19 . C20 . H203 . 111.8 no
H202 . C20 . H203 . 106.9 no
H201 . C20 . H203 . 107.0 no
C6 . C22 . C23 . 122.5(3) yes
C6 . C22 . C27 . 118.4(3) yes
C23 . C22 . C27 . 119.1(3) yes
C22 . C23 . C24 . 121.2(3) yes
C22 . C23 . H231 . 120.0 no
C24 . C23 . H231 . 118.8 no
C23 . C24 . C25 . 119.4(3) yes
C23 . C24 . O28 . 124.9(3) yes
C25 . C24 . O28 . 115.7(3) yes
C24 . C25 . C26 . 119.5(3) yes
C24 . C25 . O31 . 116.0(3) yes
C26 . C25 . O31 . 124.5(3) yes
C25 . C26 . C27 . 120.4(3) yes
C25 . C26 . H261 . 121.6 no
C27 . C26 . H261 . 118.0 no
C26 . C27 . C22 . 120.5(3) yes
C26 . C27 . H271 . 120.3 no
C22 . C27 . H271 . 119.2 no
C24 . O28 . C29 . 116.5(3) yes
O28 . C29 . C30 . 108.2(3) yes
O28 . C29 . H292 . 108.8 no
C30 . C29 . H292 . 110.6 no
O28 . C29 . H291 . 111.5 no
C30 . C29 . H291 . 110.3 no
H292 . C29 . H291 . 107.4 no
C29 . C30 . H301 . 110.3 no
C29 . C30 . H303 . 110.4 no
H301 . C30 . H303 . 111.5 no
C29 . C30 . H302 . 105.4 no
H301 . C30 . H302 . 108.9 no
H303 . C30 . H302 . 110.3 no
C25 . O31 . C32 . 115.9(3) yes
O31 . C32 . H321 . 109.1 no
O31 . C32 . H323 . 109.0 no
H321 . C32 . H323 . 107.9 no
O31 . C32 . H322 . 110.4 no
H321 . C32 . H322 . 110.4 no
H323 . C32 . H322 . 109.9 no
O34 . C35 . O33 . 121.2(5) yes
O34 . C35 . C36 . 114.1(12) yes
O33 . C35 . C36 . 109.2(14) yes
C35 . C36 . C36 5_665 120.4(8) yes
C35 . C36 . C37 . 121.9(8) yes
C36 5_665 C36 . C37 . 117.6(4) yes
C37 . C36 . H361 . 120.9 no
C36 . C37 . C38 . 123.0(7) yes
C36 . C37 . H371 . 115.9 no
C38 . C37 . H371 . 121.2 no
C36 . C37 . C38 . 123.0(7) yes
C36 . C37 . O40 . 123.2(8) yes
C38 . C37 . O40 . 113.8(9) yes
C37 . C38 . C38 5_665 119.5(4) yes
C37 . C38 . O39 . 109.4(8) yes
C38 5_665 C38 . O39 . 131.1(7) yes
C37 . C38 . H381 . 119.4 no

loop_
_geom_bond_atom_site_label_1
_geom_bond_site_symmetry_1
_geom_bond_atom_site_label_2
_geom_bond_site_symmetry_2
_geom_bond_distance
_geom_bond_publ_flag
S1 . O2 . 1.442(3) yes
S1 . O3 . 1.441(3) yes
S1 . C4 . 1.750(4) yes
S1 . C5 . 1.764(3) yes
C4 . H41 . 0.975 no
C4 . H43 . 0.978 no
C4 . H42 . 0.966 no
C5 . C6 . 1.526(4) yes
C5 . H52 . 0.975 no
C5 . H51 . 0.977 no
C6 . N7 . 1.479(4) yes
C6 . C22 . 1.522(4) yes
C6 . H61 . 0.972 no
N7 . C8 . 1.393(4) yes
N7 . C11 . 1.400(4) yes
C8 . C9 . 1.472(5) yes
C8 . O12 . 1.224(4) yes
C9 . C10 . 1.385(4) yes
C9 . C14 . 1.386(5) yes
C10 . C11 . 1.480(4) yes
C10 . C17 . 1.395(4) yes
C11 . O13 . 1.220(4) yes
C14 . C15 . 1.387(5) yes
C14 . H141 . 0.945 no
C15 . C16 . 1.380(5) yes
C15 . H151 . 0.964 no
C16 . C17 . 1.403(5) yes
C16 . H161 . 0.949 no
C17 . N18 . 1.388(4) yes
N18 . C19 . 1.372(4) yes
N18 . H181 . 0.848 no
C19 . C20 . 1.493(5) yes
C19 . O21 . 1.225(4) yes
C20 . H202 . 0.973 no
C20 . H201 . 0.964 no
C20 . H203 . 0.966 no
C22 . C23 . 1.397(4) yes
C22 . C27 . 1.378(4) yes
C23 . C24 . 1.385(4) yes
C23 . H231 . 0.948 no
C24 . C25 . 1.409(5) yes
C24 . O28 . 1.372(4) yes
C25 . C26 . 1.378(5) yes
C25 . O31 . 1.375(4) yes
C26 . C27 . 1.405(5) yes
C26 . H261 . 0.936 no
C27 . H271 . 0.973 no
O28 . C29 . 1.437(4) yes
C29 . C30 . 1.506(5) yes
C29 . H292 . 0.985 no
C29 . H291 . 0.983 no
C30 . H301 . 0.967 no
C30 . H303 . 0.977 no
C30 . H302 . 0.962 no
O31 . C32 . 1.428(5) yes
C32 . H321 . 0.977 no
C32 . H323 . 0.976 no
C32 . H322 . 0.960 no
O33 . C35 . 1.240(15) yes
O34 . C35 . 1.327(19) yes
C35 . C36 . 1.505(9) yes
C36 . C36 5_665 1.4193(11) yes
C36 . C37 . 1.389(5) yes
C36 . C37 . 1.389(5) yes
C36 . H361 . 0.966 no
C37 . C38 . 1.386(11) yes
C37 . H371 . 0.956 no
C37 . C38 . 1.386(11) yes
C37 . O40 . 1.284(9) yes
C38 . C38 5_665 1.342(16) yes
C38 . O39 . 1.311(13) yes
C38 . H381 . 0.954 no

loop_
_geom_hbond_atom_site_label_D
_geom_hbond_site_symmetry_D
_geom_hbond_atom_site_label_H
_geom_hbond_site_symmetry_H
_geom_hbond_atom_site_label_A
_geom_hbond_site_symmetry_A
_geom_hbond_angle_DHA
_geom_hbond_distance_DH
_geom_hbond_distance_HA
_geom_hbond_distance_DA
_geom_hbond_publ_flag
C5 . H52 . O21 4_555 169 0.98 2.47 3.437(6) yes
C5 . H51 . O12 . 122 0.98 2.46 3.091(6) yes
C5 . H51 . O12 7_556 143 0.98 2.32 3.155(6) yes
C16 . H161 . O21 . 120 0.95 2.31 2.908(6) yes
C27 . H271 . O2 4_555 136 0.97 2.52 3.292(6) yes
C27 . H271 . O39 . 121 0.97 2.49 3.108(6) yes
C26 . H261 . O3 4_555 168 0.94 2.43 3.352(6) yes
C32 . H321 . O21 2_655 164 0.98 2.57 3.521(6) yes
C23 . H231 . O12 7_556 176 0.95 2.43 3.380(6) yes
C30 . H301 . O40 7_556 148 0.97 2.41 3.264(6) yes
C4 . H43 . O2 7_556 142 0.98 2.56 3.381(6) yes
C4 . H42 . O13 2_545 126 0.97 2.38 3.049(6) yes
N18 . H181 . O13 . 138 0.85 2.29 2.973(6) yes
C36 . H361 . O33 . 127 0.97 1.53 2.242(6) yes
C36 . H361 . O34 . 125 0.97 1.69 2.379(6) yes
